data_7019635
loop_
_publ_author_name
'Kluge, Oliver'
'Friedrich, Dirk'
'Wagner, Gerald'
'Krautscheid, Harald'

_publ_section_title
;
 New organometallic single-source precursors for CuGaS(2)- polytypism in
 gallite nanocrystals obtained by thermolysis.
;
_journal_issue 28
_journal_name_full 'Dalton transactions (Cambridge, England : 2003)'
_journal_page_first 8635
_journal_page_last 8642
_journal_paper_doi 10.1039/c2dt30904a
_journal_volume 41
_journal_year 2012
_chemical_formula_moiety 'C26 H62 Cu2 Ga2 P2 S4'
_chemical_formula_sum 'C26 H62 Cu2 Ga2 P2 S4'
_chemical_formula_weight 831.46
_chemical_name_systematic
;
bis(\m~2~-ethane-1,2-disulfido)-bis(triisopropylphosphine)-tetramethyl-di-copper-di-gallium
;
_space_group_IT_number 15
_symmetry_cell_setting monoclinic
_symmetry_Int_Tables_number 15
_symmetry_space_group_name_Hall '-C 2yc'
_symmetry_space_group_name_H-M 'C 1 2/c 1'
_atom_sites_solution_hydrogens geom
_atom_sites_solution_primary direct
_atom_sites_solution_secondary difmap
_audit_creation_method SHELXL-97
_cell_angle_alpha 90.00
_cell_angle_beta 116.444(5)
_cell_angle_gamma 90.00
_cell_formula_units_Z 4
_cell_length_a 17.4373(11)
_cell_length_b 15.7295(7)
_cell_length_c 15.3649(10)
_cell_measurement_reflns_used 23168
_cell_measurement_temperature 105(2)
_cell_measurement_theta_max 29.62
_cell_measurement_theta_min 1.84
_cell_volume 3773.3(4)
_computing_cell_refinement 'STOE X-AREA'
_computing_data_collection 'STOE X-AREA'
_computing_data_reduction 'STOE X-RED'
_computing_structure_refinement 'SHELXL-97 (Sheldrick, 1997)'
_computing_structure_solution 'SIR 92'
_diffrn_ambient_temperature 105(2)
_diffrn_detector 'image plate (34 cm diameter / schwenk)'
_diffrn_detector_area_resol_mean 6.67
_diffrn_detector_type STOE
_diffrn_measured_fraction_theta_full 0.999
_diffrn_measured_fraction_theta_max 0.999
_diffrn_measurement_details ' 195 frames, detector distance = 100 mm'
_diffrn_measurement_device '2-circle goniometer'
_diffrn_measurement_device_type 'STOE IPDS 2T'
_diffrn_measurement_method 'rotation method'
_diffrn_radiation_collimation '0.5 mm diameter, multiple pinhole'
_diffrn_radiation_monochromator 'plane graphite'
_diffrn_radiation_polarisn_norm 0
_diffrn_radiation_type 'Mo K\a'
_diffrn_radiation_wavelength 0.71073
_diffrn_reflns_av_R_equivalents 0.0339
_diffrn_reflns_av_sigmaI/netI 0.0237
_diffrn_reflns_limit_h_max 22
_diffrn_reflns_limit_h_min -22
_diffrn_reflns_limit_k_max 20
_diffrn_reflns_limit_k_min -18
_diffrn_reflns_limit_l_max 19
_diffrn_reflns_limit_l_min -19
_diffrn_reflns_number 12527
_diffrn_reflns_theta_full 27.00
_diffrn_reflns_theta_max 27.00
_diffrn_reflns_theta_min 1.84
_diffrn_source 'sealed X-ray tube, 12 x 0.4 mm long-fine focus'
_diffrn_source_current 40
_diffrn_source_power 2.00
_diffrn_source_voltage 50
_exptl_absorpt_coefficient_mu 2.846
_exptl_absorpt_correction_T_max 0.5564
_exptl_absorpt_correction_T_min 0.4406
_exptl_absorpt_correction_type integration
_exptl_absorpt_process_details 'STOE X-RED'
_exptl_crystal_colour colourless
_exptl_crystal_density_diffrn 1.464
_exptl_crystal_density_method 'not measured'
_exptl_crystal_description block
_exptl_crystal_F_000 1728
_exptl_crystal_size_max 0.35
_exptl_crystal_size_mid 0.27
_exptl_crystal_size_min 0.23
_refine_diff_density_max 0.328
_refine_diff_density_min -0.315
_refine_diff_density_rms 0.051
_refine_ls_extinction_method none
_refine_ls_goodness_of_fit_ref 1.037
_refine_ls_hydrogen_treatment constr
_refine_ls_matrix_type full
_refine_ls_number_parameters 168
_refine_ls_number_reflns 4106
_refine_ls_number_restraints 0
_refine_ls_restrained_S_all 1.037
_refine_ls_R_factor_all 0.0225
_refine_ls_R_factor_gt 0.0188
_refine_ls_shift/su_max 0.003
_refine_ls_shift/su_mean 0.000
_refine_ls_structure_factor_coef Fsqd
_refine_ls_weighting_details 'calc w=1/[\s^2^(Fo^2^)+(0.0210P)^2^+2.2702P] where P=(Fo^2^+2Fc^2^)/3'
_refine_ls_weighting_scheme calc
_refine_ls_wR_factor_gt 0.0455
_refine_ls_wR_factor_ref 0.0464
_reflns_number_gt 3742
_reflns_number_total 4106
_reflns_threshold_expression >2sigma(I)
_cod_data_source_file c2dt30904a.txt
_cod_data_source_block 4
_cod_original_sg_symbol_H-M 'C 2/c'
_cod_database_code 7019635

loop_
_symmetry_equiv_pos_as_xyz
'x, y, z'
'-x, y, -z+1/2'
'x+1/2, y+1/2, z'
'-x+1/2, y+1/2, -z+1/2'
'-x, -y, -z'
'x, -y, z-1/2'
'-x+1/2, -y+1/2, -z'
'x+1/2, -y+1/2, z-1/2'

loop_
_atom_site_label
_atom_site_type_symbol
_atom_site_fract_x
_atom_site_fract_y
_atom_site_fract_z
_atom_site_U_iso_or_equiv
_atom_site_adp_type
_atom_site_occupancy
_atom_site_symmetry_multiplicity
_atom_site_calc_flag
_atom_site_refinement_flags
_atom_site_disorder_assembly
_atom_site_disorder_group
Cu1 Cu 0.704266(12) 0.405713(11) 0.471403(13) 0.01929(5) Uani 1 1 d . B .
Ga1 Ga 0.910126(10) 0.289180(10) 0.479980(12) 0.01956(5) Uani 1 1 d . . .
S1 S 0.77001(2) 0.34173(2) 0.39028(3) 0.02055(8) Uani 1 1 d . . .
S2 S 0.59047(2) 0.31688(2) 0.41307(3) 0.01907(8) Uani 1 1 d . . .
P1 P 0.72773(3) 0.53516(2) 0.53241(3) 0.02132(9) Uani 1 1 d . . .
C1 C 0.97946(12) 0.38477(12) 0.55889(16) 0.0392(4) Uani 1 1 d . . .
H1A H 0.9783 0.4304 0.5169 0.059 Uiso 1 1 calc R . .
H1B H 1.0375 0.3663 0.5966 0.059 Uiso 1 1 calc R . .
H1C H 0.9563 0.4041 0.6016 0.059 Uiso 1 1 calc R . .
C2 C 0.93645(12) 0.22589(12) 0.38564(13) 0.0337(4) Uani 1 1 d . . .
H2A H 0.9740 0.1794 0.4179 0.051 Uiso 1 1 calc R . .
H2B H 0.9638 0.2632 0.3586 0.051 Uiso 1 1 calc R . .
H2C H 0.8843 0.2044 0.3345 0.051 Uiso 1 1 calc R . .
C3 C 0.70607(9) 0.24456(10) 0.35153(10) 0.0201(3) Uani 1 1 d . . .
H3A H 0.7126 0.2196 0.2975 0.024 Uiso 1 1 calc R . .
H3B H 0.7271 0.2039 0.4045 0.024 Uiso 1 1 calc R . .
C4 C 0.61160(10) 0.26165(11) 0.32085(11) 0.0236(3) Uani 1 1 d . . .
H4A H 0.5812 0.2079 0.3057 0.028 Uiso 1 1 calc R . .
H4B H 0.5889 0.2956 0.2620 0.028 Uiso 1 1 calc R . .
C5 C 0.70691(12) 0.60721(10) 0.42920(14) 0.0306(4) Uani 1 1 d . B .
H5 H 0.7107 0.6661 0.4517 0.037 Uiso 1 1 calc R . .
C6 C 0.61637(13) 0.59156(13) 0.34869(15) 0.0417(5) Uani 1 1 d . . .
H6A H 0.6119 0.5341 0.3259 0.063 Uiso 1 1 calc R B .
H6B H 0.6049 0.6301 0.2958 0.063 Uiso 1 1 calc R . .
H6C H 0.5755 0.6007 0.3738 0.063 Uiso 1 1 calc R . .
C7 C 0.77354(14) 0.59405(13) 0.39097(16) 0.0420(5) Uani 1 1 d . . .
H7A H 0.7593 0.6289 0.3346 0.063 Uiso 1 1 calc R B .
H7B H 0.7740 0.5354 0.3740 0.063 Uiso 1 1 calc R . .
H7C H 0.8292 0.6096 0.4404 0.063 Uiso 1 1 calc R . .
C8 C 0.83986(11) 0.55735(10) 0.62097(13) 0.0275(3) Uani 1 1 d . B .
H8 H 0.8755 0.5363 0.5911 0.033 Uiso 1 1 calc R . .
C9 C 0.86426(13) 0.65081(12) 0.64551(19) 0.0499(6) Uani 1 1 d . . .
H9A H 0.9254 0.6556 0.6815 0.075 Uiso 1 1 calc R B .
H9B H 0.8377 0.6723 0.6840 0.075 Uiso 1 1 calc R . .
H9C H 0.8450 0.6831 0.5865 0.075 Uiso 1 1 calc R . .
C10 C 0.86527(14) 0.50550(14) 0.71353(14) 0.0425(5) Uani 1 1 d . . .
H10A H 0.8379 0.5286 0.7504 0.064 Uiso 1 1 calc R B .
H10B H 0.9263 0.5077 0.7517 0.064 Uiso 1 1 calc R . .
H10C H 0.8476 0.4475 0.6968 0.064 Uiso 1 1 calc R . .
C11 C 0.65231(11) 0.66870(11) 0.59666(13) 0.0283(3) Uani 1 1 d . . .
H11A H 0.6565 0.7029 0.5472 0.042 Uiso 0.50 1 calc PR A 1
H11B H 0.7025 0.6768 0.6572 0.042 Uiso 0.50 1 calc PR A 1
H11C H 0.6025 0.6852 0.6039 0.042 Uiso 0.50 1 calc PR A 1
H11D H 0.6511 0.6737 0.6583 0.042 Uiso 0.50 1 calc PR A 1
H11E H 0.6052 0.6998 0.5484 0.042 Uiso 0.50 1 calc PR A 1
H11F H 0.7052 0.6914 0.6016 0.042 Uiso 0.50 1 calc PR A 1
C12A C 0.6449(2) 0.57302(19) 0.5668(3) 0.0198(7) Uiso 0.536(5) 1 d P B 1
H12A H 0.5904 0.5678 0.5081 0.024 Uiso 0.536(5) 1 calc PR B 1
C13A C 0.6374(2) 0.5146(2) 0.6416(2) 0.0316(9) Uiso 0.536(5) 1 d P B 1
H13A H 0.6328 0.4567 0.6199 0.047 Uiso 0.536(5) 1 calc PR B 1
H13B H 0.5874 0.5295 0.6492 0.047 Uiso 0.536(5) 1 calc PR B 1
H13C H 0.6873 0.5207 0.7027 0.047 Uiso 0.536(5) 1 calc PR B 1
C12B C 0.6706(3) 0.5764(2) 0.6048(3) 0.0210(8) Uiso 0.464(5) 1 d P B 2
H12B H 0.7085 0.5650 0.6734 0.025 Uiso 0.464(5) 1 calc PR B 2
C13B C 0.5898(2) 0.5237(2) 0.5785(3) 0.0297(10) Uiso 0.464(5) 1 d P B 2
H13D H 0.6042 0.4643 0.5848 0.045 Uiso 0.464(5) 1 calc PR B 2
H13E H 0.5492 0.5356 0.5127 0.045 Uiso 0.464(5) 1 calc PR B 2
H13F H 0.5653 0.5379 0.6215 0.045 Uiso 0.464(5) 1 calc PR B 2

loop_
_atom_site_aniso_label
_atom_site_aniso_U_11
_atom_site_aniso_U_22
_atom_site_aniso_U_33
_atom_site_aniso_U_23
_atom_site_aniso_U_13
_atom_site_aniso_U_12
Cu1 0.02099(10) 0.01610(9) 0.02247(9) 0.00329(7) 0.01120(8) 0.00303(7)
Ga1 0.01608(9) 0.02017(8) 0.02555(9) 0.00000(6) 0.01208(7) 0.00051(6)
S1 0.01929(17) 0.02089(17) 0.02512(18) 0.00553(14) 0.01318(15) 0.00441(14)
S2 0.01510(17) 0.02415(17) 0.01792(16) 0.00076(13) 0.00730(14) 0.00265(14)
P1 0.0241(2) 0.01430(17) 0.0334(2) 0.00437(15) 0.01989(17) 0.00367(15)
C1 0.0271(9) 0.0283(9) 0.0591(12) -0.0078(8) 0.0164(9) -0.0085(7)
C2 0.0360(10) 0.0416(10) 0.0325(9) 0.0057(7) 0.0234(8) 0.0130(8)
C3 0.0191(7) 0.0244(7) 0.0178(7) 0.0003(6) 0.0091(6) 0.0032(6)
C4 0.0166(7) 0.0354(8) 0.0165(7) -0.0031(6) 0.0054(6) 0.0025(6)
C5 0.0369(9) 0.0208(7) 0.0444(10) 0.0138(7) 0.0272(8) 0.0099(7)
C6 0.0396(11) 0.0463(11) 0.0424(11) 0.0170(9) 0.0211(9) 0.0168(9)
C7 0.0525(12) 0.0368(10) 0.0567(12) 0.0209(9) 0.0422(11) 0.0102(9)
C8 0.0280(8) 0.0206(7) 0.0388(9) 0.0003(7) 0.0191(7) 0.0013(7)
C9 0.0296(10) 0.0268(9) 0.0888(17) -0.0083(10) 0.0222(11) -0.0081(8)
C10 0.0439(11) 0.0450(11) 0.0308(9) 0.0006(8) 0.0096(8) -0.0098(9)
C11 0.0308(9) 0.0274(8) 0.0316(8) -0.0079(7) 0.0183(7) 0.0018(7)

loop_
_atom_type_symbol
_atom_type_description
_atom_type_scat_dispersion_real
_atom_type_scat_dispersion_imag
_atom_type_scat_source
C C 0.0033 0.0016 'International Tables Vol C Tables 4.2.6.8 and 6.1.1.4'
H H 0.0000 0.0000 'International Tables Vol C Tables 4.2.6.8 and 6.1.1.4'
P P 0.1023 0.0942 'International Tables Vol C Tables 4.2.6.8 and 6.1.1.4'
S S 0.1246 0.1234 'International Tables Vol C Tables 4.2.6.8 and 6.1.1.4'
Cu Cu 0.3201 1.2651 'International Tables Vol C Tables 4.2.6.8 and 6.1.1.4'
Ga Ga 0.2307 1.6083 'International Tables Vol C Tables 4.2.6.8 and 6.1.1.4'

loop_
_exptl_crystal_face_index_h
_exptl_crystal_face_index_k
_exptl_crystal_face_index_l
_exptl_crystal_face_perp_dist
-4 -2 -1 0.1900
1 -1 -1 0.1230
-1 1 1 0.1170
1 1 -1 0.1460
-1 -1 1 0.1280
-1 0 -1 0.2010
1 0 1 0.1530
-3 1 0 0.1790

loop_
_geom_angle_atom_site_label_1
_geom_angle_atom_site_label_2
_geom_angle_atom_site_label_3
_geom_angle
_geom_angle_site_symmetry_1
_geom_angle_site_symmetry_3
P1 Cu1 S2 134.761(16) . .
P1 Cu1 S1 126.876(16) . .
S2 Cu1 S1 94.417(15) . .
C1 Ga1 C2 123.84(9) . .
C1 Ga1 S2 107.73(7) . 7_656
C2 Ga1 S2 103.35(6) . 7_656
C1 Ga1 S1 106.52(6) . .
C2 Ga1 S1 105.49(6) . .
S2 Ga1 S1 109.415(14) 7_656 .
C3 S1 Cu1 99.53(5) . .
C3 S1 Ga1 102.73(5) . .
Cu1 S1 Ga1 118.680(18) . .
C4 S2 Cu1 98.99(5) . .
C4 S2 Ga1 105.64(6) . 7_656
Cu1 S2 Ga1 116.040(17) . 7_656
C12A P1 C5 99.70(12) . .
C12A P1 C8 115.72(14) . .
C5 P1 C8 104.75(8) . .
C5 P1 C12B 109.74(13) . .
C8 P1 C12B 99.35(15) . .
C12A P1 Cu1 113.57(10) . .
C5 P1 Cu1 105.86(6) . .
C8 P1 Cu1 114.98(5) . .
C12B P1 Cu1 121.08(11) . .
C4 C3 S1 111.85(11) . .
C3 C4 S2 113.99(10) . .
C6 C5 C7 110.72(17) . .
C6 C5 P1 109.42(12) . .
C7 C5 P1 110.70(12) . .
C10 C8 C9 110.53(17) . .
C10 C8 P1 110.98(12) . .
C9 C8 P1 116.68(13) . .
C13A C12A C11 112.6(3) . .
C13A C12A P1 111.3(2) . .
C11 C12A P1 114.99(19) . .
C11 C12B C13B 111.9(3) . .
C11 C12B P1 115.6(2) . .
C13B C12B P1 108.7(3) . .

loop_
_geom_bond_atom_site_label_1
_geom_bond_atom_site_label_2
_geom_bond_distance
_geom_bond_site_symmetry_2
Cu1 P1 2.2024(4) .
Cu1 S2 2.2604(4) .
Cu1 S1 2.2701(4) .
Ga1 C1 1.9715(18) .
Ga1 C2 1.9737(17) .
Ga1 S2 2.3449(4) 7_656
Ga1 S1 2.3565(4) .
S1 C3 1.8282(16) .
S2 C4 1.8339(15) .
P1 C12A 1.844(3) .
P1 C5 1.8488(17) .
P1 C8 1.8512(18) .
P1 C12B 1.907(4) .
C3 C4 1.522(2) .
C5 C6 1.531(3) .
C5 C7 1.532(2) .
C8 C10 1.524(2) .
C8 C9 1.530(2) .
C11 C12B 1.480(4) .
C11 C12A 1.562(3) .
C12A C13A 1.521(5) .
C12B C13B 1.525(5) .
